data_7224466
loop_
_publ_author_name
'Liu, Zhi-Wen'
'Huang, Xiao-Jun'
'Xiao, Han-Lin'
'Liu, Guo'
'Zhang, Jian'
'Shi, Lei'
'Jiang, Renwang'
'Zhang, Xiao-Qi'
'Ye, Wen-Cai'

_publ_section_title
;
 New Iboga-Type Alkaloids from Ervatamia hainanensis
;
_journal_name_full 'RSC Adv.'
_journal_paper_doi 10.1039/C6RA00185H
_journal_year 2016
_chemical_absolute_configuration ref
_chemical_formula_sum 'C21 H24 N2 O4'
_chemical_formula_weight 368.42
_chemical_name_systematic 5-oxo-6S-hydroxycoronaridine
_space_group_crystal_system orthorhombic
_space_group_IT_number 19
_space_group_name_Hall 'P 2ac 2ab'
_space_group_name_H-M_alt 'P 21 21 21'
_symmetry_space_group_name_Hall 'P 2ac 2ab'
_symmetry_space_group_name_H-M 'P 21 21 21'
_atom_sites_solution_hydrogens geom
_audit_creation_method SHELXL-2014/7
_audit_update_record
;
2016-01-02 deposited with the CCDC.
2016-02-29 downloaded from the CCDC.
;
_cell_angle_alpha 90
_cell_angle_beta 90
_cell_angle_gamma 90
_cell_formula_units_Z 4
_cell_length_a 7.44984(14)
_cell_length_b 11.4893(2)
_cell_length_c 21.3736(4)
_cell_measurement_reflns_used 9664
_cell_measurement_temperature 173(2)
_cell_measurement_theta_max 62.8400
_cell_measurement_theta_min 3.8270
_cell_volume 1829.44(6)
_computing_structure_refinement 'SHELXL-2014/7 (Sheldrick, 2014)'
_diffrn_ambient_temperature 173(2)
_diffrn_detector_area_resol_mean 16.0288
_diffrn_measured_fraction_theta_full 0.991
_diffrn_measured_fraction_theta_max 0.990
_diffrn_measurement_device_type 'Xcalibur, Sapphire3, Gemini ultra'
_diffrn_measurement_method '\w scans'
_diffrn_radiation_type CuK\a
_diffrn_radiation_wavelength 1.54184
_diffrn_reflns_av_R_equivalents 0.0261
_diffrn_reflns_av_unetI/netI 0.0154
_diffrn_reflns_laue_measured_fraction_full 0.991
_diffrn_reflns_laue_measured_fraction_max 0.990
_diffrn_reflns_limit_h_max 8
_diffrn_reflns_limit_h_min -8
_diffrn_reflns_limit_k_max 13
_diffrn_reflns_limit_k_min -11
_diffrn_reflns_limit_l_max 24
_diffrn_reflns_limit_l_min -24
_diffrn_reflns_number 14469
_diffrn_reflns_point_group_measured_fraction_full 0.992
_diffrn_reflns_point_group_measured_fraction_max 0.992
_diffrn_reflns_theta_full 62.698
_diffrn_reflns_theta_max 62.697
_diffrn_reflns_theta_min 4.369
_diffrn_source 'sealed X-ray tube'
_exptl_absorpt_coefficient_mu 0.758
_exptl_absorpt_correction_T_max 1.00000
_exptl_absorpt_correction_T_min 0.83293
_exptl_absorpt_correction_type multi-scan
_exptl_crystal_colour colorless
_exptl_crystal_density_diffrn 1.338
_exptl_crystal_description block
_exptl_crystal_F_000 784
_exptl_crystal_size_max 0.25
_exptl_crystal_size_mid 0.21
_exptl_crystal_size_min 0.18
_refine_diff_density_max 0.146
_refine_diff_density_min -0.151
_refine_diff_density_rms 0.031
_refine_ls_abs_structure_details
;
 Flack x determined using 1194 quotients [(I+)-(I-)]/[(I+)+(I-)]
 (Parsons, Flack and Wagner, Acta Cryst. B69 (2013) 249-259).
;
_refine_ls_abs_structure_Flack 0.01(6)
_refine_ls_extinction_method none
_refine_ls_goodness_of_fit_ref 1.084
_refine_ls_hydrogen_treatment constr
_refine_ls_matrix_type full
_refine_ls_number_parameters 247
_refine_ls_number_reflns 2906
_refine_ls_number_restraints 0
_refine_ls_restrained_S_all 1.084
_refine_ls_R_factor_all 0.0264
_refine_ls_R_factor_gt 0.0262
_refine_ls_shift/su_max 0.000
_refine_ls_shift/su_mean 0.000
_refine_ls_structure_factor_coef Fsqd
_refine_ls_weighting_details 'w=1/[\s^2^(Fo^2^)+(0.0358P)^2^+0.3854P] where P=(Fo^2^+2Fc^2^)/3'
_refine_ls_weighting_scheme calc
_refine_ls_wR_factor_gt 0.0676
_refine_ls_wR_factor_ref 0.0678
_reflns_Friedel_coverage 0.719
_reflns_friedel_fraction_full 0.995
_reflns_friedel_fraction_max 0.995
_reflns_number_gt 2879
_reflns_number_total 2906
_reflns_threshold_expression 'I > 2\s(I)'
_cod_data_source_file c6ra00185h2.cif
_cod_data_source_block LIUZHIWEN_EH-A9-43
_cod_database_code 7224466
_shelx_shelxl_version_number 2014/7
_shelx_space_group_comment
;
The symmetry employed for this shelxl refinement is uniquely defined
by the following loop, which should always be used as a source of
symmetry information in preference to the above space-group names.
They are only intended as comments.
;

loop_
_space_group_symop_operation_xyz
'x, y, z'
'-x+1/2, -y, z+1/2'
'x+1/2, -y+1/2, -z'
'-x, y+1/2, -z+1/2'

loop_
_atom_site_label
_atom_site_type_symbol
_atom_site_fract_x
_atom_site_fract_y
_atom_site_fract_z
_atom_site_U_iso_or_equiv
_atom_site_adp_type
_atom_site_occupancy
_atom_site_site_symmetry_order
_atom_site_calc_flag
_atom_site_refinement_flags_posn
_atom_site_refinement_flags_adp
O1 O -0.1458(2) 0.73651(12) 0.82374(7) 0.0310(3) Uani 1 1 d . .
O2 O 0.3567(2) 0.71177(12) 0.76449(7) 0.0340(4) Uani 1 1 d . .
H2 H 0.3923 0.6611 0.7405 0.051 Uiso 1 1 calc R U
N3 N 0.3206(2) 0.94010(13) 0.82657(7) 0.0204(3) Uani 1 1 d . .
N4 N -0.1265(2) 0.91932(14) 0.70658(7) 0.0229(4) Uani 1 1 d . .
H4 H -0.2279 0.9471 0.7186 0.027 Uiso 1 1 calc R U
O5 O 0.52632(18) 0.98737(12) 0.75326(7) 0.0278(3) Uani 1 1 d . .
O6 O -0.27305(19) 0.88583(14) 0.87460(7) 0.0355(4) Uani 1 1 d . .
C7 C 0.0957(3) 0.85013(16) 0.64589(9) 0.0214(4) Uani 1 1 d . .
C8 C 0.1564(3) 0.85074(16) 0.70989(8) 0.0208(4) Uani 1 1 d . .
C9 C 0.1330(3) 1.07784(17) 0.88071(9) 0.0260(4) Uani 1 1 d . .
H9 H 0.1204 1.1595 0.8933 0.031 Uiso 1 1 calc R U
C10 C 0.0007(3) 0.91631(16) 0.81440(9) 0.0201(4) Uani 1 1 d . .
C11 C 0.4076(2) 0.92030(17) 0.77281(9) 0.0212(4) Uani 1 1 d . .
C12 C -0.0815(3) 0.89354(16) 0.64576(9) 0.0227(4) Uani 1 1 d . .
C13 C 0.3211(3) 1.05753(18) 0.85414(10) 0.0283(5) Uani 1 1 d . .
H13A H 0.3487 1.1153 0.8225 0.034 Uiso 1 1 calc R U
H13B H 0.4102 1.0627 0.8871 0.034 Uiso 1 1 calc R U
C14 C -0.0075(3) 1.04867(17) 0.83064(9) 0.0262(4) Uani 1 1 d . .
H14A H 0.0152 1.0943 0.7933 0.031 Uiso 1 1 calc R U
H14B H -0.1263 1.0682 0.8460 0.031 Uiso 1 1 calc R U
C15 C 0.0154(3) 0.89399(16) 0.74502(9) 0.0202(4) Uani 1 1 d . .
C16 C -0.1592(3) 0.84828(18) 0.84074(8) 0.0241(4) Uani 1 1 d . .
C17 C -0.1010(3) 0.87300(19) 0.53577(9) 0.0318(5) Uani 1 1 d . .
H17 H -0.1641 0.8808 0.4985 0.038 Uiso 1 1 calc R U
C18 C 0.1732(3) 0.81731(17) 0.58869(9) 0.0269(4) Uani 1 1 d . .
H18 H 0.2897 0.7884 0.5873 0.032 Uiso 1 1 calc R U
C19 C 0.1072(3) 0.99941(18) 0.93750(9) 0.0269(5) Uani 1 1 d . .
H19A H -0.0158 1.0045 0.9522 0.032 Uiso 1 1 calc R U
H19B H 0.1859 1.0242 0.9711 0.032 Uiso 1 1 calc R U
C20 C 0.1692(3) 0.86693(16) 0.84691(8) 0.0193(4) Uani 1 1 d . .
H20 H 0.1889 0.7862 0.8337 0.023 Uiso 1 1 calc R U
C21 C 0.3243(3) 0.6893(2) 0.94633(11) 0.0392(5) Uani 1 1 d . .
H21A H 0.3210 0.6671 0.9031 0.059 Uiso 1 1 calc R U
H21B H 0.2237 0.6558 0.9678 0.059 Uiso 1 1 calc R U
H21C H 0.4337 0.6618 0.9649 0.059 Uiso 1 1 calc R U
C22 C -0.1819(3) 0.90545(17) 0.59118(9) 0.0283(4) Uani 1 1 d . .
H22 H -0.2986 0.9341 0.5920 0.034 Uiso 1 1 calc R U
C23 C 0.3429(3) 0.82021(17) 0.73161(9) 0.0229(4) Uani 1 1 d . .
H23 H 0.4210 0.8163 0.6948 0.027 Uiso 1 1 calc R U
C24 C -0.2720(3) 0.6570(2) 0.85204(11) 0.0412(6) Uani 1 1 d . .
H24A H -0.3912 0.6754 0.8381 0.062 Uiso 1 1 calc R U
H24B H -0.2660 0.6640 0.8967 0.062 Uiso 1 1 calc R U
H24C H -0.2428 0.5787 0.8401 0.062 Uiso 1 1 calc R U
C25 C 0.1512(3) 0.87274(17) 0.91875(8) 0.0219(4) Uani 1 1 d . .
H25 H 0.0477 0.8247 0.9304 0.026 Uiso 1 1 calc R U
C26 C 0.0736(3) 0.82866(18) 0.53453(9) 0.0315(5) Uani 1 1 d . .
H26 H 0.1237 0.8064 0.4965 0.038 Uiso 1 1 calc R U
C27 C 0.3159(3) 0.82138(19) 0.95147(9) 0.0286(5) Uani 1 1 d . .
H27A H 0.4235 0.8544 0.9331 0.034 Uiso 1 1 calc R U
H27B H 0.3134 0.8431 0.9953 0.034 Uiso 1 1 calc R U

loop_
_atom_site_aniso_label
_atom_site_aniso_U_11
_atom_site_aniso_U_22
_atom_site_aniso_U_33
_atom_site_aniso_U_23
_atom_site_aniso_U_13
_atom_site_aniso_U_12
O1 0.0309(8) 0.0270(7) 0.0352(8) -0.0012(6) 0.0070(7) -0.0081(6)
O2 0.0472(9) 0.0229(7) 0.0319(8) -0.0005(6) 0.0063(7) 0.0132(7)
N3 0.0190(8) 0.0203(8) 0.0218(8) -0.0016(6) 0.0021(7) -0.0025(7)
N4 0.0200(8) 0.0259(8) 0.0227(8) -0.0025(7) 0.0021(7) 0.0039(7)
O5 0.0228(7) 0.0280(7) 0.0324(7) 0.0028(6) 0.0069(6) -0.0036(6)
O6 0.0221(7) 0.0511(9) 0.0332(8) -0.0044(7) 0.0092(7) 0.0007(7)
C7 0.0250(10) 0.0171(9) 0.0220(9) -0.0002(7) 0.0035(8) -0.0034(8)
C8 0.0218(9) 0.0180(9) 0.0226(9) -0.0018(7) 0.0019(8) -0.0013(8)
C9 0.0318(11) 0.0181(9) 0.0283(10) -0.0069(8) 0.0045(9) -0.0004(9)
C10 0.0190(9) 0.0197(9) 0.0215(9) -0.0024(7) 0.0027(8) 0.0012(8)
C11 0.0163(9) 0.0222(9) 0.0250(9) 0.0045(8) 0.0023(8) 0.0035(8)
C12 0.0280(10) 0.0174(9) 0.0225(9) -0.0001(7) 0.0012(8) -0.0030(8)
C13 0.0313(11) 0.0225(10) 0.0313(10) -0.0042(8) 0.0043(9) -0.0050(9)
C14 0.0301(10) 0.0225(10) 0.0260(10) -0.0011(8) 0.0032(9) 0.0056(8)
C15 0.0222(10) 0.0171(9) 0.0212(9) -0.0005(7) 0.0013(7) -0.0011(8)
C16 0.0198(10) 0.0332(11) 0.0192(9) -0.0005(8) -0.0024(8) -0.0002(9)
C17 0.0449(14) 0.0283(11) 0.0222(9) 0.0025(9) -0.0049(9) -0.0059(10)
C18 0.0306(11) 0.0233(10) 0.0268(10) -0.0025(8) 0.0073(9) -0.0054(9)
C19 0.0293(11) 0.0282(11) 0.0231(9) -0.0069(8) 0.0024(8) 0.0003(9)
C20 0.0199(9) 0.0172(8) 0.0209(9) -0.0004(7) 0.0031(8) -0.0007(8)
C21 0.0415(13) 0.0383(12) 0.0379(12) 0.0082(10) -0.0031(11) 0.0075(11)
C22 0.0330(11) 0.0240(10) 0.0279(10) 0.0014(8) -0.0049(9) -0.0003(9)
C23 0.0221(10) 0.0240(9) 0.0227(9) -0.0005(8) 0.0047(8) 0.0030(8)
C24 0.0374(13) 0.0445(13) 0.0417(12) 0.0074(11) -0.0020(10) -0.0203(11)
C25 0.0224(9) 0.0246(10) 0.0188(9) -0.0012(7) 0.0021(8) -0.0023(8)
C26 0.0458(13) 0.0272(11) 0.0214(10) -0.0015(8) 0.0066(9) -0.0060(10)
C27 0.0285(11) 0.0356(11) 0.0217(10) 0.0015(8) -0.0016(9) 0.0005(10)

loop_
_atom_type_symbol
_atom_type_description
_atom_type_scat_dispersion_real
_atom_type_scat_dispersion_imag
_atom_type_scat_source
C C 0.0181 0.0091 'International Tables Vol C Tables 4.2.6.8 and 6.1.1.4'
H H 0.0000 0.0000 'International Tables Vol C Tables 4.2.6.8 and 6.1.1.4'
N N 0.0311 0.0180 'International Tables Vol C Tables 4.2.6.8 and 6.1.1.4'
O O 0.0492 0.0322 'International Tables Vol C Tables 4.2.6.8 and 6.1.1.4'

loop_
_geom_angle_atom_site_label_1
_geom_angle_atom_site_label_2
_geom_angle_atom_site_label_3
_geom_angle
C16 O1 C24 116.42(17)
C23 O2 H2 109.5
C11 N3 C13 119.88(16)
C11 N3 C20 121.83(15)
C13 N3 C20 114.00(15)
C15 N4 C12 109.49(16)
C15 N4 H4 125.3
C12 N4 H4 125.3
C18 C7 C12 118.56(18)
C18 C7 C8 134.37(19)
C12 C7 C8 107.07(16)
C15 C8 C7 106.19(17)
C15 C8 C23 128.08(17)
C7 C8 C23 125.51(17)
C19 C9 C13 108.70(17)
C19 C9 C14 109.91(16)
C13 C9 C14 109.44(15)
C19 C9 H9 109.6
C13 C9 H9 109.6
C14 C9 H9 109.6
C15 C10 C16 109.30(16)
C15 C10 C20 108.76(16)
C16 C10 C20 106.22(15)
C15 C10 C14 112.77(15)
C16 C10 C14 112.61(16)
C20 C10 C14 106.87(16)
O5 C11 N3 121.78(18)
O5 C11 C23 119.79(17)
N3 C11 C23 118.05(16)
N4 C12 C22 129.83(19)
N4 C12 C7 107.59(17)
C22 C12 C7 122.58(18)
N3 C13 C9 106.63(16)
N3 C13 H13A 110.4
C9 C13 H13A 110.4
N3 C13 H13B 110.4
C9 C13 H13B 110.4
H13A C13 H13B 108.6
C9 C14 C10 109.94(16)
C9 C14 H14A 109.7
C10 C14 H14A 109.7
C9 C14 H14B 109.7
C10 C14 H14B 109.7
H14A C14 H14B 108.2
N4 C15 C8 109.66(16)
N4 C15 C10 119.85(17)
C8 C15 C10 130.48(19)
O6 C16 O1 124.30(19)
O6 C16 C10 126.16(19)
O1 C16 C10 109.38(16)
C22 C17 C26 121.40(19)
C22 C17 H17 119.3
C26 C17 H17 119.3
C26 C18 C7 118.9(2)
C26 C18 H18 120.5
C7 C18 H18 120.5
C9 C19 C25 108.89(15)
C9 C19 H19A 109.9
C25 C19 H19A 109.9
C9 C19 H19B 109.9
C25 C19 H19B 109.9
H19A C19 H19B 108.3
N3 C20 C10 106.26(14)
N3 C20 C25 109.63(15)
C10 C20 C25 111.20(16)
N3 C20 H20 109.9
C10 C20 H20 109.9
C25 C20 H20 109.9
C27 C21 H21A 109.5
C27 C21 H21B 109.5
H21A C21 H21B 109.5
C27 C21 H21C 109.5
H21A C21 H21C 109.5
H21B C21 H21C 109.5
C17 C22 C12 117.3(2)
C17 C22 H22 121.4
C12 C22 H22 121.4
O2 C23 C8 114.80(16)
O2 C23 C11 110.44(15)
C8 C23 C11 107.08(15)
O2 C23 H23 108.1
C8 C23 H23 108.1
C11 C23 H23 108.1
O1 C24 H24A 109.5
O1 C24 H24B 109.5
H24A C24 H24B 109.5
O1 C24 H24C 109.5
H24A C24 H24C 109.5
H24B C24 H24C 109.5
C27 C25 C20 111.60(16)
C27 C25 C19 114.49(17)
C20 C25 C19 108.51(15)
C27 C25 H25 107.3
C20 C25 H25 107.3
C19 C25 H25 107.3
C18 C26 C17 121.24(19)
C18 C26 H26 119.4
C17 C26 H26 119.4
C21 C27 C25 112.60(18)
C21 C27 H27A 109.1
C25 C27 H27A 109.1
C21 C27 H27B 109.1
C25 C27 H27B 109.1
H27A C27 H27B 107.8

loop_
_geom_bond_atom_site_label_1
_geom_bond_atom_site_label_2
_geom_bond_distance
O1 C16 1.338(3)
O1 C24 1.444(3)
O2 C23 1.434(2)
O2 H2 0.8200
N3 C11 1.339(2)
N3 C13 1.472(3)
N3 C20 1.472(2)
N4 C15 1.370(3)
N4 C12 1.375(2)
N4 H4 0.8600
O5 C11 1.245(2)
O6 C16 1.196(2)
C7 C18 1.403(3)
C7 C12 1.411(3)
C7 C8 1.441(3)
C8 C15 1.384(3)
C8 C23 1.507(3)
C9 C19 1.524(3)
C9 C13 1.530(3)
C9 C14 1.534(3)
C9 H9 0.9800
C10 C15 1.509(3)
C10 C16 1.532(3)
C10 C20 1.543(3)
C10 C14 1.561(3)
C11 C23 1.526(3)
C12 C22 1.392(3)
C13 H13A 0.9700
C13 H13B 0.9700
C14 H14A 0.9700
C14 H14B 0.9700
C17 C22 1.380(3)
C17 C26 1.397(3)
C17 H17 0.9300
C18 C26 1.381(3)
C18 H18 0.9300
C19 C25 1.545(3)
C19 H19A 0.9700
C19 H19B 0.9700
C20 C25 1.543(2)
C20 H20 0.9800
C21 C27 1.522(3)
C21 H21A 0.9600
C21 H21B 0.9600
C21 H21C 0.9600
C22 H22 0.9300
C23 H23 0.9800
C24 H24A 0.9600
C24 H24B 0.9600
C24 H24C 0.9600
C25 C27 1.531(3)
C25 H25 0.9800
C26 H26 0.9300
C27 H27A 0.9700
C27 H27B 0.9700

loop_
_geom_hbond_atom_site_label_D
_geom_hbond_atom_site_label_H
_geom_hbond_atom_site_label_A
_geom_hbond_distance_DH
_geom_hbond_distance_HA
_geom_hbond_distance_DA
_geom_hbond_angle_DHA
_geom_hbond_site_symmetry_A
C24 H24A O2 0.96 2.49 3.398(3) 158.8 1_455
C20 H20 O2 0.98 2.12 2.869(2) 132.2 .
N4 H4 O5 0.86 2.03 2.881(2) 170.9 1_455
O2 H2 O5 0.82 2.09 2.7478(19) 137.0 4_646
C24 H24A O2 0.96 2.49 3.398(3) 158.8 1_455
C20 H20 O2 0.98 2.12 2.869(2) 132.2 .
N4 H4 O5 0.86 2.03 2.881(2) 170.9 1_455
O2 H2 O5 0.82 2.09 2.7478(19) 137.0 4_646
C24 H24A O2 0.96 2.49 3.398(3) 158.8 1_455
C20 H20 O2 0.98 2.12 2.869(2) 132.2 .
N4 H4 O5 0.86 2.03 2.881(2) 170.9 1_455
O2 H2 O5 0.82 2.09 2.7478(19) 137.0 4_646
C24 H24A O2 0.96 2.49 3.398(3) 158.8 1_455
C20 H20 O2 0.98 2.12 2.869(2) 132.2 .
N4 H4 O5 0.86 2.03 2.881(2) 170.9 1_455
O2 H2 O5 0.82 2.09 2.7478(19) 137.0 4_646
C24 H24A O2 0.96 2.49 3.398(3) 158.8 1_455
C20 H20 O2 0.98 2.12 2.869(2) 132.2 .
N4 H4 O5 0.86 2.03 2.881(2) 170.9 1_455
O2 H2 O5 0.82 2.09 2.7478(19) 137.0 4_646
C24 H24A O2 0.96 2.49 3.398(3) 158.8 1_455
C20 H20 O2 0.98 2.12 2.869(2) 132.2 .
N4 H4 O5 0.86 2.03 2.881(2) 170.9 1_455
O2 H2 O5 0.82 2.09 2.7478(19) 137.0 4_646
O2 H2 O5 0.82 2.09 2.7478(19) 137.0 4_646
N4 H4 O5 0.86 2.03 2.881(2) 170.9 1_455
C20 H20 O2 0.98 2.12 2.869(2) 132.2 .
C24 H24A O2 0.96 2.49 3.398(3) 158.8 1_455
O2 H2 O5 0.82 2.09 2.7478(19) 137.0 4_646
N4 H4 O5 0.86 2.03 2.881(2) 170.9 1_455
C20 H20 O2 0.98 2.12 2.869(2) 132.2 .
C24 H24A O2 0.96 2.49 3.398(3) 158.8 1_455
O2 H2 O5 0.82 2.09 2.7478(19) 137.0 4_646
N4 H4 O5 0.86 2.03 2.881(2) 170.9 1_455
C20 H20 O2 0.98 2.12 2.869(2) 132.2 .
C24 H24A O2 0.96 2.49 3.398(3) 158.8 1_455
O2 H2 O5 0.82 2.09 2.7478(19) 137.0 4_646
N4 H4 O5 0.86 2.03 2.881(2) 170.9 1_455
C20 H20 O2 0.98 2.12 2.869(2) 132.2 .
C24 H24A O2 0.96 2.49 3.398(3) 158.8 1_455
O2 H2 O5 0.82 2.09 2.7478(19) 137.0 4_646
N4 H4 O5 0.86 2.03 2.881(2) 170.9 1_455
C20 H20 O2 0.98 2.12 2.869(2) 132.2 .
C24 H24A O2 0.96 2.49 3.398(3) 158.8 1_455

loop_
_geom_torsion_atom_site_label_1
_geom_torsion_atom_site_label_2
_geom_torsion_atom_site_label_3
_geom_torsion_atom_site_label_4
_geom_torsion
C18 C7 C8 C15 179.9(2)
C12 C7 C8 C15 -0.1(2)
C18 C7 C8 C23 5.0(3)
C12 C7 C8 C23 -175.04(17)
C13 N3 C11 O5 19.0(3)
C20 N3 C11 O5 174.36(17)
C13 N3 C11 C23 -154.00(18)
C20 N3 C11 C23 1.3(3)
C15 N4 C12 C22 -179.6(2)
C15 N4 C12 C7 0.0(2)
C18 C7 C12 N4 -179.98(17)
C8 C7 C12 N4 0.0(2)
C18 C7 C12 C22 -0.3(3)
C8 C7 C12 C22 179.73(18)
C11 N3 C13 C9 140.97(17)
C20 N3 C13 C9 -16.2(2)
C19 C9 C13 N3 69.69(19)
C14 C9 C13 N3 -50.4(2)
C19 C9 C14 C10 -54.8(2)
C13 C9 C14 C10 64.6(2)
C15 C10 C14 C9 -128.66(18)
C16 C10 C14 C9 107.06(18)
C20 C10 C14 C9 -9.2(2)
C12 N4 C15 C8 -0.1(2)
C12 N4 C15 C10 179.13(17)
C7 C8 C15 N4 0.1(2)
C23 C8 C15 N4 174.90(17)
C7 C8 C15 C10 -179.00(19)
C23 C8 C15 C10 -4.2(3)
C16 C10 C15 N4 57.8(2)
C20 C10 C15 N4 173.42(16)
C14 C10 C15 N4 -68.2(2)
C16 C10 C15 C8 -123.1(2)
C20 C10 C15 C8 -7.5(3)
C14 C10 C15 C8 110.8(2)
C24 O1 C16 O6 -4.1(3)
C24 O1 C16 C10 171.50(16)
C15 C10 C16 O6 -132.2(2)
C20 C10 C16 O6 110.6(2)
C14 C10 C16 O6 -6.1(3)
C15 C10 C16 O1 52.3(2)
C20 C10 C16 O1 -64.93(19)
C14 C10 C16 O1 178.42(16)
C12 C7 C18 C26 0.0(3)
C8 C7 C18 C26 -180.0(2)
C13 C9 C19 C25 -53.1(2)
C14 C9 C19 C25 66.7(2)
C11 N3 C20 C10 -84.5(2)
C13 N3 C20 C10 72.16(18)
C11 N3 C20 C25 155.22(17)
C13 N3 C20 C25 -48.1(2)
C15 C10 C20 N3 68.13(18)
C16 C10 C20 N3 -174.33(14)
C14 C10 C20 N3 -53.88(18)
C15 C10 C20 C25 -172.63(15)
C16 C10 C20 C25 -55.08(19)
C14 C10 C20 C25 65.36(19)
C26 C17 C22 C12 0.8(3)
N4 C12 C22 C17 179.51(19)
C7 C12 C22 C17 -0.1(3)
C15 C8 C23 O2 77.2(2)
C7 C8 C23 O2 -108.9(2)
C15 C8 C23 C11 -45.8(3)
C7 C8 C23 C11 128.07(19)
O5 C11 C23 O2 125.95(18)
N3 C11 C23 O2 -60.9(2)
O5 C11 C23 C8 -108.40(19)
N3 C11 C23 C8 64.8(2)
N3 C20 C25 C27 -64.1(2)
C10 C20 C25 C27 178.71(15)
N3 C20 C25 C19 63.0(2)
C10 C20 C25 C19 -54.2(2)
C9 C19 C25 C27 114.47(18)
C9 C19 C25 C20 -10.9(2)
C7 C18 C26 C17 0.6(3)
C22 C17 C26 C18 -1.0(3)
C20 C25 C27 C21 -72.4(2)
C19 C25 C27 C21 163.88(17)
